data_7152463
loop_
_publ_author_name
'Tsukano, Chihiro'
'Yokouchi, Shinsuke'
'Girard, Anne-Lise'
'Kuribayashi, Toshifumi'
'Sakamoto, Shota'
'Enomoto, Taro'
'Takemoto, Yoshiji'

_publ_section_title
;
 Platinum catalyzed 7-endo cyclization of internal alkynyl amides and its
 application to synthesis of the caprazamycin core.
;
_journal_issue 30
_journal_name_full 'Organic &amp; biomolecular chemistry'
_journal_page_first 6074
_journal_page_last 6086
_journal_paper_doi 10.1039/c2ob25111f
_journal_volume 10
_journal_year 2012
_chemical_absolute_configuration 'CHOOSE rm ad rmad syn or unk'
_chemical_formula_moiety 'C24 H21 N3 O5 S'
_chemical_formula_sum 'C24 H21 N3 O5 S'
_chemical_formula_weight 463.51
_space_group_IT_number 19
_symmetry_cell_setting orthorhombic
_symmetry_Int_Tables_number 19
_symmetry_space_group_name_Hall 'P 2ac 2ab'
_symmetry_space_group_name_H-M 'P 21 21 21'
_atom_sites_solution_hydrogens geom
_atom_sites_solution_primary direct
_atom_sites_solution_secondary difmap
_cell_angle_alpha 90.0000
_cell_angle_beta 90.0000
_cell_angle_gamma 90.0000
_cell_formula_units_Z 4
_cell_length_a 6.95676(13)
_cell_length_b 12.7545(3)
_cell_length_c 24.6435(5)
_cell_measurement_reflns_used 13313
_cell_measurement_temperature 93
_cell_measurement_theta_max 68.25
_cell_measurement_theta_min 3.59
_cell_volume 2186.62(8)
_computing_cell_refinement 'RAPID AUTO'
_computing_data_collection 'RAPID AUTO (Rigaku, ????)'
_computing_data_reduction 'RAPID AUTO'
_computing_molecular_graphics 'CrystalStructure 4.0'
_computing_publication_material 'CrystalStructure 4.0 (Rigaku, 2010)'
_computing_structure_refinement 'CRYSTALS (Carruthers, et al., 1999)'
_computing_structure_solution 'Il Milione (Burla, et al., 2007)'
_diffrn_ambient_temperature 93
_diffrn_detector_area_resol_mean 10.000
_diffrn_measured_fraction_theta_full 0.998
_diffrn_measured_fraction_theta_max 0.998
_diffrn_measurement_device_type 'Rigaku R-AXIS RAPID II'
_diffrn_measurement_method \w
_diffrn_radiation_type 'Cu K\a'
_diffrn_radiation_wavelength 1.54187
_diffrn_reflns_av_R_equivalents 0.0311
_diffrn_reflns_limit_h_max 8
_diffrn_reflns_limit_h_min -4
_diffrn_reflns_limit_k_max 15
_diffrn_reflns_limit_k_min -15
_diffrn_reflns_limit_l_max 29
_diffrn_reflns_limit_l_min -27
_diffrn_reflns_number 15573
_diffrn_reflns_theta_full 68.20
_diffrn_reflns_theta_max 68.20
_diffrn_standards_number 0
_exptl_absorpt_coefficient_mu 1.680
_exptl_absorpt_correction_T_max 0.983
_exptl_absorpt_correction_T_min 0.630
_exptl_absorpt_correction_type multi-scan
_exptl_absorpt_process_details 'ABSCOR (Rigaku, 1995)'
_exptl_crystal_colour colorless
_exptl_crystal_density_diffrn 1.408
_exptl_crystal_density_method 'not measured'
_exptl_crystal_description needle
_exptl_crystal_F_000 968.00
_exptl_crystal_size_max 0.300
_exptl_crystal_size_mid 0.030
_exptl_crystal_size_min 0.010
_refine_diff_density_max 0.473
_refine_diff_density_min -0.704
_refine_ls_abs_structure_details 'Flack, H. D. (1983), Acta Cryst. A39, 876-881. 1664 Friedel Pairs'
_refine_ls_abs_structure_Flack 0.021(15)
_refine_ls_extinction_coef 5(4)
_refine_ls_extinction_method 'Larson (1970) Crystallographic Computing eq. 22'
_refine_ls_goodness_of_fit_ref 1.829
_refine_ls_hydrogen_treatment constr
_refine_ls_number_parameters 321
_refine_ls_number_reflns 3984
_refine_ls_R_factor_gt 0.0388
_refine_ls_shift/su_max 0.000
_refine_ls_structure_factor_coef Fsqd
_refine_ls_weighting_details 'w = 1/\s^2^(Fo^2^)'
_refine_ls_weighting_scheme sigma
_refine_ls_wR_factor_ref 0.0627
_reflns_number_gt 3705
_reflns_number_total 3984
_reflns_threshold_expression F^2^>2.0\s(F^2^)
_cod_data_source_file c2ob25111f.txt
_cod_data_source_block SC1060
_cod_original_cell_volume 2186.61(7)
_cod_database_code 7152463

loop_
_symmetry_equiv_pos_site_id
_symmetry_equiv_pos_as_xyz
1 +X,+Y,+Z
2 1/2+X,1/2-Y,-Z
3 -X,1/2+Y,1/2-Z
4 1/2-X,-Y,1/2+Z

loop_
_atom_site_label
_atom_site_type_symbol
_atom_site_fract_x
_atom_site_fract_y
_atom_site_fract_z
_atom_site_U_iso_or_equiv
_atom_site_adp_type
_atom_site_occupancy
_atom_site_symmetry_multiplicity
_atom_site_calc_flag
_atom_site_refinement_flags
S1 S 0.80459(9) 0.59424(4) 0.85367(2) 0.02801(16) Uani 1.0 4 d .
O1 O 1.1975(3) 0.79253(10) 0.76441(6) 0.0311(5) Uani 1.0 4 d .
O2 O 0.6144(3) 0.59957(10) 0.87567(6) 0.0314(5) Uani 1.0 4 d .
O3 O 0.9018(2) 0.49530(9) 0.84925(5) 0.0307(5) Uani 1.0 4 d .
O4 O 1.4971(3) 0.86515(11) 0.97449(6) 0.0387(6) Uani 1.0 4 d .
O5 O 1.2596(3) 0.97399(12) 0.98490(7) 0.0508(6) Uani 1.0 4 d .
N1 N 0.7957(3) 0.64372(11) 0.79254(6) 0.0243(5) Uani 1.0 4 d .
N2 N 0.9450(3) 0.80824(12) 0.70721(7) 0.0251(6) Uani 1.0 4 d .
N3 N 1.3270(4) 0.88955(15) 0.97021(7) 0.0364(7) Uani 1.0 4 d .
C2 C 1.1953(4) 0.81423(16) 0.94366(8) 0.0283(7) Uani 1.0 4 d .
C3 C 1.0467(4) 0.75642(15) 0.74600(9) 0.0229(7) Uani 1.0 4 d .
C4 C 0.7548(3) 0.78712(14) 0.68956(9) 0.0227(7) Uani 1.0 4 d .
C5 C 0.7150(4) 0.81360(14) 0.63201(8) 0.0258(7) Uani 1.0 4 d .
C6 C 1.3215(4) 0.50678(14) 0.72192(9) 0.0273(7) Uani 1.0 4 d .
C7 C 0.6657(3) 0.73367(15) 0.78320(8) 0.0285(7) Uani 1.0 4 d .
C8 C 1.2176(4) 0.57646(15) 0.63753(9) 0.0319(8) Uani 1.0 4 d .
C9 C 0.8582(4) 0.81195(15) 0.59278(9) 0.0322(8) Uani 1.0 4 d .
C10 C 1.5006(4) 0.48435(15) 0.69994(9) 0.0300(7) Uani 1.0 4 d .
C11 C 1.1464(4) 0.64957(16) 0.90054(8) 0.0292(7) Uani 1.0 4 d .
C12 C 0.9559(4) 0.67749(15) 0.89178(8) 0.0250(7) Uani 1.0 4 d .
C13 C 0.9822(4) 0.64598(14) 0.76296(8) 0.0250(7) Uani 1.0 4 d .
C14 C 0.9799(3) 0.56932(14) 0.71462(8) 0.0250(7) Uani 1.0 4 d .
C15 C 0.5305(4) 0.84323(15) 0.61700(9) 0.0314(7) Uani 1.0 4 d .
C16 C 1.2674(4) 0.71959(17) 0.92697(8) 0.0318(8) Uani 1.0 4 d .
C17 C 1.5372(4) 0.50852(15) 0.64640(10) 0.0343(8) Uani 1.0 4 d .
C18 C 0.6281(3) 0.74662(14) 0.72379(8) 0.0256(7) Uani 1.0 4 d .
C19 C 1.0064(4) 0.84229(16) 0.93618(8) 0.0318(8) Uani 1.0 4 d .
C20 C 0.8851(4) 0.77319(16) 0.90990(8) 0.0299(7) Uani 1.0 4 d .
C21 C 0.6316(4) 0.86579(17) 0.52506(10) 0.0442(9) Uani 1.0 4 d .
C22 C 0.8172(4) 0.83787(17) 0.53957(9) 0.0428(9) Uani 1.0 4 d .
C23 C 1.3975(4) 0.55598(17) 0.61534(10) 0.0386(8) Uani 1.0 4 d .
C24 C 0.4889(4) 0.86867(16) 0.56350(9) 0.0395(8) Uani 1.0 4 d .
C1 C 1.1783(4) 0.55165(14) 0.69091(9) 0.0223(6) Uani 1.0 4 d .
H1 H 1.0077 0.8632 0.6899 0.0309 Uiso 1.0 4 calc R
H2 H 1.2964 0.4903 0.7580 0.0330 Uiso 1.0 4 calc R
H3 H 0.7253 0.7965 0.7976 0.0337 Uiso 1.0 4 calc R
H4 H 0.5471 0.7199 0.8026 0.0343 Uiso 1.0 4 calc R
H5 H 1.1217 0.6062 0.6162 0.0382 Uiso 1.0 4 calc R
H6 H 0.9820 0.7921 0.6027 0.0385 Uiso 1.0 4 calc R
H7 H 1.5956 0.4539 0.7213 0.0360 Uiso 1.0 4 calc R
H8 H 1.1912 0.5848 0.8886 0.0346 Uiso 1.0 4 calc R
H9 H 1.0797 0.6197 0.7882 0.0298 Uiso 1.0 4 calc R
H10 H 0.8995 0.5977 0.6860 0.0297 Uiso 1.0 4 calc R
H11 H 0.9305 0.5015 0.7257 0.0299 Uiso 1.0 4 calc R
H12 H 0.4345 0.8452 0.6432 0.0371 Uiso 1.0 4 calc R
H13 H 1.3953 0.7024 0.9333 0.0382 Uiso 1.0 4 calc R
H14 H 1.6564 0.4928 0.6314 0.0412 Uiso 1.0 4 calc R
H15 H 0.5106 0.7248 0.7097 0.0304 Uiso 1.0 4 calc R
H16 H 0.9604 0.9061 0.9490 0.0379 Uiso 1.0 4 calc R
H17 H 0.7571 0.7903 0.9035 0.0358 Uiso 1.0 4 calc R
H18 H 0.6032 0.8823 0.4892 0.0529 Uiso 1.0 4 calc R
H19 H 0.9144 0.8377 0.5137 0.0512 Uiso 1.0 4 calc R
H20 H 1.4237 0.5741 0.5796 0.0461 Uiso 1.0 4 calc R
H21 H 0.3642 0.8875 0.5541 0.0470 Uiso 1.0 4 calc R

loop_
_atom_site_aniso_label
_atom_site_aniso_U_11
_atom_site_aniso_U_22
_atom_site_aniso_U_33
_atom_site_aniso_U_12
_atom_site_aniso_U_13
_atom_site_aniso_U_23
S1 0.0330(4) 0.0197(3) 0.0314(4) 0.0030(3) 0.0038(3) 0.0028(3)
O1 0.0267(10) 0.0271(8) 0.0395(10) -0.0035(8) -0.0042(9) -0.0052(7)
O2 0.0246(10) 0.0284(8) 0.0413(10) 0.0034(8) 0.0101(8) 0.0057(8)
O3 0.0375(10) 0.0176(7) 0.0370(10) 0.0057(7) 0.0068(9) 0.0029(7)
O4 0.0337(12) 0.0448(10) 0.0375(10) 0.0022(9) -0.0051(10) 0.0041(8)
O5 0.0515(14) 0.0413(10) 0.0595(13) 0.0005(10) 0.0098(11) -0.0242(9)
N1 0.0251(12) 0.0213(9) 0.0265(11) 0.0044(9) 0.0027(10) 0.0035(8)
N2 0.0256(12) 0.0193(10) 0.0304(12) -0.0037(9) 0.0005(10) 0.0045(8)
N3 0.0473(16) 0.0378(12) 0.0242(12) -0.0028(12) 0.0046(12) -0.0008(9)
C2 0.0332(16) 0.0297(13) 0.0221(12) -0.0030(13) 0.0017(12) -0.0030(10)
C3 0.0259(15) 0.0198(12) 0.0230(13) 0.0012(11) 0.0040(11) -0.0046(10)
C4 0.0215(14) 0.0137(10) 0.0329(14) 0.0020(10) -0.0016(12) 0.0008(9)
C5 0.0326(16) 0.0158(11) 0.0291(14) -0.0015(11) -0.0004(12) -0.0006(9)
C6 0.0307(16) 0.0180(11) 0.0334(15) -0.0012(11) 0.0037(13) 0.0015(10)
C7 0.0308(16) 0.0216(11) 0.0331(14) 0.0063(11) 0.0023(12) 0.0004(10)
C8 0.0313(16) 0.0342(13) 0.0302(15) 0.0047(12) -0.0046(12) -0.0021(10)
C9 0.0381(18) 0.0257(12) 0.0327(14) 0.0046(11) 0.0007(13) 0.0002(11)
C10 0.0250(16) 0.0206(11) 0.0445(16) 0.0009(11) -0.0028(13) -0.0029(11)
C11 0.0407(18) 0.0245(12) 0.0225(13) 0.0080(12) 0.0033(12) -0.0035(10)
C12 0.0320(15) 0.0198(11) 0.0231(12) 0.0054(11) 0.0025(11) 0.0025(10)
C13 0.0245(15) 0.0208(12) 0.0298(14) 0.0008(11) 0.0021(12) 0.0012(10)
C14 0.0243(15) 0.0178(11) 0.0329(14) -0.0021(10) 0.0001(12) 0.0021(10)
C15 0.0329(16) 0.0255(12) 0.0359(15) 0.0030(12) -0.0016(13) -0.0003(11)
C16 0.0337(17) 0.0379(13) 0.0239(14) 0.0094(13) 0.0044(12) 0.0035(10)
C17 0.0301(16) 0.0316(13) 0.0412(15) 0.0010(12) 0.0093(14) -0.0102(12)
C18 0.0282(15) 0.0160(11) 0.0326(14) 0.0011(10) -0.0066(12) 0.0003(10)
C19 0.0408(18) 0.0238(12) 0.0307(14) 0.0063(13) 0.0051(13) -0.0011(11)
C20 0.0333(17) 0.0279(12) 0.0285(14) 0.0040(12) 0.0027(12) 0.0011(10)
C21 0.063(3) 0.0423(15) 0.0273(16) 0.0082(15) -0.0048(15) 0.0021(12)
C22 0.057(2) 0.0392(14) 0.0325(15) 0.0062(15) 0.0012(15) 0.0026(12)
C23 0.0388(18) 0.0479(15) 0.0290(16) 0.0005(14) 0.0043(14) -0.0042(12)
C24 0.047(2) 0.0354(14) 0.0362(15) 0.0060(13) -0.0129(14) 0.0011(12)
C1 0.0245(14) 0.0146(10) 0.0278(13) -0.0007(10) 0.0033(12) -0.0017(9)

loop_
_atom_type_symbol
_atom_type_description
_atom_type_scat_dispersion_real
_atom_type_scat_dispersion_imag
_atom_type_scat_source
C C 0.0181 0.0091
;
International Tables for Crystallography
(1992, Vol. C, Tables 4.2.6.8 and 6.1.1.4)
;
H H 0.0000 0.0000
;
International Tables for Crystallography
(1992, Vol. C, Table 6.1.1.4)
;
N N 0.0311 0.0180
;
International Tables for Crystallography
(1992, Vol. C, Tables 4.2.6.8 and 6.1.1.4)
;
O O 0.0492 0.0322
;
International Tables for Crystallography
(1992, Vol. C, Tables 4.2.6.8 and 6.1.1.4)
;
S S 0.3331 0.5567
;
International Tables for Crystallography
(1992, Vol. C, Tables 4.2.6.8 and 6.1.1.4)
;

loop_
_geom_angle_atom_site_label_1
_geom_angle_atom_site_label_2
_geom_angle_atom_site_label_3
_geom_angle
_geom_angle_publ_flag
O2 S1 O3 120.37(9) yes
O2 S1 N1 107.19(9) yes
O2 S1 C12 108.72(10) yes
O3 S1 N1 106.70(8) yes
O3 S1 C12 106.76(10) yes
N1 S1 C12 106.30(9) yes
S1 N1 C7 117.79(13) yes
S1 N1 C13 115.19(13) yes
C7 N1 C13 116.22(15) yes
C3 N2 C4 127.47(18) yes
O4 N3 O5 124.4(2) yes
O4 N3 C2 118.05(19) yes
O5 N3 C2 117.5(2) yes
N3 C2 C16 118.5(3) yes
N3 C2 C19 118.84(19) yes
C16 C2 C19 122.6(2) yes
O1 C3 N2 121.33(18) yes
O1 C3 C13 119.41(19) yes
N2 C3 C13 118.99(19) yes
N2 C4 C5 115.07(19) yes
N2 C4 C18 120.0(2) yes
C5 C4 C18 125.0(2) yes
C4 C5 C9 121.9(2) yes
C4 C5 C15 119.3(2) yes
C9 C5 C15 118.8(2) yes
C10 C6 C1 121.2(2) yes
N1 C7 C18 110.17(16) yes
C23 C8 C1 120.7(3) yes
C5 C9 C22 120.6(3) yes
C6 C10 C17 119.5(2) yes
C12 C11 C16 119.1(2) yes
S1 C12 C11 119.81(16) yes
S1 C12 C20 119.19(18) yes
C11 C12 C20 120.9(2) yes
N1 C13 C3 113.92(16) yes
N1 C13 C14 110.92(16) yes
C3 C13 C14 111.99(17) yes
C13 C14 C1 112.52(17) yes
C5 C15 C24 120.6(3) yes
C2 C16 C11 119.0(3) yes
C10 C17 C23 120.0(3) yes
C4 C18 C7 123.3(2) yes
C2 C19 C20 118.7(2) yes
C12 C20 C19 119.6(3) yes
C22 C21 C24 120.2(3) yes
C9 C22 C21 119.9(3) yes
C8 C23 C17 119.9(3) yes
C15 C24 C21 119.9(3) yes
C6 C1 C8 118.7(3) yes
C6 C1 C14 120.4(2) yes
C8 C1 C14 120.9(2) yes
C3 N2 H1 116.394 no
C4 N2 H1 116.129 no
C10 C6 H2 119.648 no
C1 C6 H2 119.189 no
N1 C7 H3 108.809 no
N1 C7 H4 107.624 no
C18 C7 H3 109.970 no
C18 C7 H4 110.766 no
H3 C7 H4 109.449 no
C23 C8 H5 119.965 no
C1 C8 H5 119.368 no
C5 C9 H6 119.065 no
C22 C9 H6 120.331 no
C6 C10 H7 120.168 no
C17 C10 H7 120.291 no
C12 C11 H8 119.875 no
C16 C11 H8 121.040 no
N1 C13 H9 106.586 no
C3 C13 H9 106.528 no
C14 C13 H9 106.351 no
C13 C14 H10 109.329 no
C13 C14 H11 110.564 no
C1 C14 H10 107.504 no
C1 C14 H11 107.398 no
H10 C14 H11 109.432 no
C5 C15 H12 119.099 no
C24 C15 H12 120.289 no
C2 C16 H13 120.469 no
C11 C16 H13 120.516 no
C10 C17 H14 119.838 no
C23 C17 H14 120.180 no
C4 C18 H15 117.670 no
C7 C18 H15 118.984 no
C2 C19 H16 120.721 no
C20 C19 H16 120.537 no
C12 C20 H17 119.366 no
C19 C20 H17 120.988 no
C22 C21 H18 120.047 no
C24 C21 H18 119.794 no
C9 C22 H19 120.037 no
C21 C22 H19 120.059 no
C8 C23 H20 120.210 no
C17 C23 H20 119.841 no
C15 C24 H21 119.498 no
C21 C24 H21 120.593 no

loop_
_geom_bond_atom_site_label_1
_geom_bond_atom_site_label_2
_geom_bond_distance
_geom_bond_publ_flag
S1 O2 1.4316(17) yes
S1 O3 1.4357(14) yes
S1 N1 1.6345(16) yes
S1 C12 1.766(3) yes
O1 C3 1.232(3) yes
O4 N3 1.228(3) yes
O5 N3 1.229(3) yes
N1 C7 1.479(3) yes
N1 C13 1.489(3) yes
N2 C3 1.361(3) yes
N2 C4 1.419(3) yes
N3 C2 1.480(3) yes
C2 C16 1.370(3) yes
C2 C19 1.374(4) yes
C3 C13 1.536(3) yes
C4 C5 1.484(3) yes
C4 C18 1.325(3) yes
C5 C9 1.388(4) yes
C5 C15 1.389(4) yes
C6 C10 1.389(4) yes
C6 C1 1.380(3) yes
C7 C18 1.496(3) yes
C8 C23 1.391(4) yes
C8 C1 1.380(4) yes
C9 C22 1.382(4) yes
C10 C17 1.379(4) yes
C11 C12 1.389(4) yes
C11 C16 1.389(3) yes
C12 C20 1.390(3) yes
C13 C14 1.541(3) yes
C14 C1 1.515(3) yes
C15 C24 1.388(4) yes
C17 C23 1.377(4) yes
C19 C20 1.381(3) yes
C21 C22 1.386(4) yes
C21 C24 1.373(4) yes
N2 H1 0.930 no
C6 H2 0.930 no
C7 H3 0.970 no
C7 H4 0.970 no
C8 H5 0.930 no
C9 H6 0.930 no
C10 H7 0.930 no
C11 H8 0.930 no
C13 H9 0.980 no
C14 H10 0.970 no
C14 H11 0.970 no
C15 H12 0.930 no
C16 H13 0.930 no
C17 H14 0.930 no
C18 H15 0.930 no
C19 H16 0.930 no
C20 H17 0.930 no
C21 H18 0.930 no
C22 H19 0.930 no
C23 H20 0.930 no
C24 H21 0.930 no

loop_
_geom_contact_atom_site_label_1
_geom_contact_atom_site_label_2
_geom_contact_distance
_geom_contact_publ_flag
_geom_contact_site_symmetry_2
O1 N1 3.449(3) no .
O1 C4 3.591(3) no .
O1 C14 3.450(3) no .
O1 C1 3.569(3) no .
O2 C7 2.871(3) no .
O2 C20 3.027(3) no .
O3 C11 2.892(3) no .
O3 C13 2.920(3) no .
O3 C14 3.492(3) no .
O4 C16 2.715(3) no .
O4 C19 3.554(3) no .
O5 C16 3.545(3) no .
O5 C19 2.714(3) no .
N1 N2 3.147(3) no .
N1 C4 3.141(3) no .
N1 C20 3.388(3) no .
N2 C7 2.861(3) no .
N2 C9 2.884(3) no .
N2 C14 3.062(3) no .
C2 C12 2.729(3) no .
C3 C7 2.820(4) no .
C3 C18 2.966(4) no .
C3 C1 3.082(3) no .
C4 C13 3.003(3) no .
C4 C14 3.248(3) no .
C5 C21 2.780(4) no .
C6 C13 3.122(3) no .
C6 C23 2.752(4) no .
C7 C12 3.428(3) no .
C7 C14 3.469(3) no .
C7 C20 3.512(3) no .
C8 C10 2.761(4) no .
C9 C24 2.765(4) no .
C11 C13 3.578(3) no .
C11 C19 2.786(3) no .
C12 C13 3.205(3) no .
C13 C18 2.941(3) no .
C14 C18 3.340(3) no .
C15 C18 2.984(3) no .
C15 C22 2.761(4) no .
C16 C20 2.778(4) no .
C17 C1 2.782(4) no .
O1 C7 3.374(3) no 1_655
O1 C10 3.342(3) no 3_856
O1 C18 3.212(3) no 1_655
O2 C11 3.374(3) no 1_455
O2 C15 3.426(3) no 3_646
O2 C16 3.126(3) no 1_455
O2 C24 3.382(3) no 3_646
O3 N2 2.961(2) no 3_746
O3 C5 3.563(3) no 3_746
O3 C9 3.209(3) no 3_746
O4 C2 3.347(3) no 2_567
O4 C11 3.255(3) no 2_567
O4 C12 3.352(3) no 2_567
O4 C16 3.256(3) no 2_567
O4 C17 3.504(3) no 3_856
O4 C19 3.442(3) no 2_567
O4 C20 3.346(3) no 1_655
O4 C20 3.441(3) no 2_567
O4 C23 3.371(3) no 3_856
O5 C17 3.558(3) no 3_856
O5 C21 3.544(3) no 4_675
O5 C23 3.590(3) no 3_856
O5 C24 3.281(3) no 4_675
N2 O3 2.961(2) no 3_756
N2 C6 3.591(3) no 3_756
N3 C17 3.384(3) no 3_856
N3 C23 3.553(4) no 3_856
C2 O4 3.347(3) no 2_467
C4 C6 3.590(3) no 3_756
C5 O3 3.563(3) no 3_756
C6 N2 3.591(3) no 3_746
C6 C4 3.590(3) no 3_746
C6 C7 3.487(3) no 3_746
C6 C18 3.595(3) no 3_746
C7 O1 3.374(3) no 1_455
C7 C6 3.487(3) no 3_756
C7 C10 3.425(3) no 3_756
C9 O3 3.209(3) no 3_756
C10 O1 3.342(3) no 3_846
C10 C7 3.425(3) no 3_746
C10 C14 3.525(3) no 1_655
C10 C18 3.510(3) no 1_655
C11 O2 3.374(3) no 1_655
C11 O4 3.255(3) no 2_467
C12 O4 3.352(3) no 2_467
C14 C10 3.525(3) no 1_455
C14 C17 3.594(4) no 1_455
C15 O2 3.426(3) no 3_656
C16 O2 3.126(3) no 1_655
C16 O4 3.256(3) no 2_467
C17 O4 3.504(3) no 3_846
C17 O5 3.558(3) no 3_846
C17 N3 3.384(3) no 3_846
C17 C14 3.594(4) no 1_655
C18 O1 3.212(3) no 1_455
C18 C6 3.595(3) no 3_756
C18 C10 3.510(3) no 1_455
C19 O4 3.442(3) no 2_467
C20 O4 3.346(3) no 1_455
C20 O4 3.441(3) no 2_467
C21 O5 3.544(3) no 4_674
C23 O4 3.371(3) no 3_846
C23 O5 3.590(3) no 3_846
C23 N3 3.553(4) no 3_846
C24 O2 3.382(3) no 3_656
C24 O5 3.281(3) no 4_674
S1 H3 2.9782 no .
S1 H4 2.7129 no .
S1 H8 2.8264 no .
S1 H9 2.5237 no .
S1 H11 3.4797 no .
S1 H17 2.8050 no .
O1 H1 2.4350 no .
O1 H3 3.3856 no .
O1 H9 2.4240 no .
O2 H3 3.2569 no .
O2 H4 2.4112 no .
O2 H17 2.7151 no .
O3 H2 3.5494 no .
O3 H8 2.5098 no .
O3 H9 2.5122 no .
O3 H11 3.0518 no .
O4 H13 2.4160 no .
O5 H16 2.4213 no .
N1 H10 2.7852 no .
N1 H11 2.6232 no .
N1 H15 3.0275 no .
N1 H17 3.3229 no .
N2 H3 2.7053 no .
N2 H6 2.5973 no .
N2 H9 3.2633 no .
N2 H10 2.7541 no .
N2 H15 3.2043 no .
N3 H13 2.5975 no .
N3 H16 2.6120 no .
C2 H8 3.2250 no .
C2 H17 3.2194 no .
C3 H3 2.6224 no .
C3 H6 3.5896 no .
C3 H10 2.7080 no .
C3 H11 3.3872 no .
C4 H3 2.6730 no .
C4 H4 3.2541 no .
C4 H6 2.6621 no .
C4 H10 2.6189 no .
C4 H12 2.6112 no .
C5 H1 2.5654 no .
C5 H10 3.3170 no .
C5 H15 2.6411 no .
C5 H19 3.2440 no .
C5 H21 3.2460 no .
C6 H5 3.2136 no .
C6 H9 2.7520 no .
C6 H10 3.2780 no .
C6 H11 2.7223 no .
C6 H14 3.2310 no .
C7 H9 3.2290 no .
C7 H10 3.3749 no .
C7 H17 3.1166 no .
C8 H2 3.2127 no .
C8 H6 3.3144 no .
C8 H10 2.5294 no .
C8 H11 3.1024 no .
C8 H14 3.2375 no .
C9 H1 2.6899 no .
C9 H5 3.2529 no .
C9 H10 3.5820 no .
C9 H12 3.2275 no .
C9 H18 3.2355 no .
C10 H20 3.2247 no .
C11 H9 2.8318 no .
C11 H17 3.2495 no .
C12 H3 3.2037 no .
C12 H9 2.7922 no .
C12 H13 3.2398 no .
C12 H16 3.2394 no .
C13 H1 3.3094 no .
C13 H2 2.9555 no .
C13 H3 2.7585 no .
C13 H4 3.3181 no .
C13 H8 3.5084 no .
C14 H2 2.6466 no .
C14 H5 2.6604 no .
C15 H6 3.2274 no .
C15 H15 2.7431 no .
C15 H18 3.2290 no .
C16 H16 3.2427 no .
C17 H2 3.2285 no .
C17 H5 3.2342 no .
C18 H1 3.1443 no .
C18 H10 2.8355 no .
C18 H12 2.7085 no .
C19 H13 3.2419 no .
C20 H3 2.9970 no .
C20 H8 3.2527 no .
C21 H6 3.2379 no .
C21 H12 3.2298 no .
C22 H21 3.2343 no .
C23 H7 3.2274 no .
C24 H19 3.2290 no .
C1 H7 3.2471 no .
C1 H9 2.6413 no .
C1 H20 3.2449 no .
H1 H3 3.4104 no .
H1 H6 2.3399 no .
H1 H10 3.4709 no .
H2 H7 2.3161 no .
H2 H8 3.5146 no .
H2 H9 2.3563 no .
H2 H10 3.5561 no .
H2 H11 2.6704 no .
H3 H9 3.3493 no .
H3 H15 2.7848 no .
H3 H17 2.6201 no .
H4 H15 2.3040 no .
H4 H17 3.0195 no .
H5 H6 2.5839 no .
H5 H10 2.3159 no .
H5 H11 3.2920 no .
H5 H20 2.3232 no .
H6 H10 3.2702 no .
H6 H19 2.3174 no .
H7 H14 2.3106 no .
H8 H9 2.6300 no .
H8 H13 2.3412 no .
H9 H10 2.8279 no .
H9 H11 2.3924 no .
H10 H15 3.2079 no .
H12 H15 2.3076 no .
H12 H21 2.3152 no .
H14 H20 2.3078 no .
H16 H17 2.3329 no .
H18 H19 2.3180 no .
H18 H21 2.3079 no .
S1 H1 3.3968 no 3_746
S1 H12 3.5859 no 3_646
O1 H4 2.7674 no 1_655
O1 H7 2.5359 no 3_856
O1 H11 2.8210 no 3_756
O1 H12 3.4763 no 1_655
O1 H15 2.7025 no 1_655
O2 H8 2.9674 no 1_455
O2 H12 3.2950 no 3_646
O2 H13 2.4624 no 1_455
O2 H21 3.2146 no 3_646
O3 H1 2.0406 no 3_746
O3 H6 2.9629 no 3_746
O3 H12 3.0280 no 3_646
O3 H21 3.3150 no 3_646
O4 H14 3.2551 no 3_856
O4 H16 3.3251 no 1_655
O4 H17 2.6917 no 1_655
O4 H20 3.0300 no 3_856
O5 H14 2.9342 no 3_856
O5 H18 3.1215 no 4_675
O5 H19 3.3784 no 4_775
O5 H20 3.0012 no 3_856
O5 H21 2.6009 no 4_675
N1 H7 3.2986 no 1_455
N2 H2 2.9908 no 3_756
N2 H11 3.0918 no 3_756
N3 H14 2.8308 no 3_856
N3 H20 3.1704 no 3_856
C2 H14 3.1097 no 3_856
C3 H11 3.2068 no 3_756
C3 H15 3.3726 no 1_655
C4 H2 2.9174 no 3_756
C5 H2 3.5259 no 3_756
C5 H8 3.5571 no 3_756
C6 H3 2.7439 no 3_746
C6 H15 3.0911 no 1_655
C7 H2 3.4368 no 3_756
C7 H7 3.3471 no 3_756
C8 H15 3.3021 no 1_655
C8 H16 3.2866 no 3_746
C8 H18 3.2650 no 2_566
C9 H8 3.5275 no 3_756
C10 H3 2.8659 no 3_746
C10 H4 3.3898 no 3_746
C10 H10 3.1476 no 1_655
C10 H11 3.0653 no 1_655
C10 H15 3.0774 no 1_655
C14 H1 3.5293 no 3_746
C14 H7 3.0571 no 1_455
C14 H14 3.1983 no 1_455
C16 H17 3.5713 no 1_655
C17 H3 3.5428 no 3_746
C17 H10 2.9323 no 1_655
C17 H11 3.3639 no 1_655
C17 H15 3.1753 no 1_655
C18 H2 3.1836 no 3_756
C18 H7 3.3523 no 3_756
C19 H13 3.3558 no 2_467
C19 H14 3.4584 no 3_856
C20 H13 3.5715 no 1_455
C21 H5 3.4999 no 2_466
C21 H16 3.5193 no 4_674
C21 H19 3.1513 no 2_466
C21 H20 3.3711 no 2_466
C22 H18 3.5135 no 2_566
C22 H20 3.2290 no 2_466
C23 H15 3.2665 no 1_655
C23 H16 3.5166 no 3_746
C23 H17 3.5856 no 3_746
C23 H18 3.3830 no 2_566
C23 H19 3.4583 no 2_566
C24 H19 3.2886 no 2_466
C1 H3 3.3345 no 3_746
C1 H15 3.2309 no 1_655
H1 S1 3.3968 no 3_756
H1 O3 2.0406 no 3_756
H1 C14 3.5293 no 3_756
H1 H2 2.9584 no 3_756
H1 H9 3.3708 no 3_756
H1 H11 2.7608 no 3_756
H1 H12 3.1915 no 1_655
H2 N2 2.9908 no 3_746
H2 C4 2.9174 no 3_746
H2 C5 3.5259 no 3_746
H2 C7 3.4368 no 3_746
H2 C18 3.1836 no 3_746
H2 H1 2.9584 no 3_746
H2 H3 2.8295 no 3_746
H2 H4 3.5820 no 1_655
H2 H12 3.5852 no 3_746
H2 H15 3.5473 no 1_655
H3 C6 2.7439 no 3_756
H3 C10 2.8659 no 3_756
H3 C17 3.5428 no 3_756
H3 C1 3.3345 no 3_756
H3 H2 2.8295 no 3_756
H3 H7 3.0380 no 3_756
H3 H11 3.5915 no 3_756
H4 O1 2.7674 no 1_455
H4 C10 3.3898 no 3_756
H4 H2 3.5820 no 1_455
H4 H7 3.1999 no 3_756
H4 H9 3.5113 no 1_455
H4 H13 3.3968 no 1_455
H5 C21 3.4999 no 2_566
H5 H14 3.5654 no 1_455
H5 H16 3.0691 no 3_746
H5 H18 2.6040 no 2_566
H6 O3 2.9629 no 3_756
H6 H12 3.3717 no 1_655
H6 H18 3.2830 no 2_566
H6 H21 3.1606 no 1_655
H7 O1 2.5359 no 3_846
H7 N1 3.2986 no 1_655
H7 C7 3.3471 no 3_746
H7 C14 3.0571 no 1_655
H7 C18 3.3523 no 3_746
H7 H3 3.0380 no 3_746
H7 H4 3.1999 no 3_746
H7 H10 2.9310 no 1_655
H7 H11 2.4105 no 1_655
H7 H15 3.5175 no 1_655
H7 H15 3.4592 no 3_746
H8 O2 2.9674 no 1_655
H8 C5 3.5571 no 3_746
H8 C9 3.5275 no 3_746
H9 H1 3.3708 no 3_746
H9 H4 3.5113 no 1_655
H10 C10 3.1476 no 1_455
H10 C17 2.9323 no 1_455
H10 H7 2.9310 no 1_455
H10 H14 2.5425 no 1_455
H11 O1 2.8210 no 3_746
H11 N2 3.0918 no 3_746
H11 C3 3.2068 no 3_746
H11 C10 3.0653 no 1_455
H11 C17 3.3639 no 1_455
H11 H1 2.7608 no 3_746
H11 H3 3.5915 no 3_746
H11 H7 2.4105 no 1_455
H11 H14 3.0093 no 1_455
H12 S1 3.5859 no 3_656
H12 O1 3.4763 no 1_455
H12 O2 3.2950 no 3_656
H12 O3 3.0280 no 3_656
H12 H1 3.1915 no 1_455
H12 H2 3.5852 no 3_756
H12 H6 3.3717 no 1_455
H13 O2 2.4624 no 1_655
H13 C19 3.3558 no 2_567
H13 C20 3.5715 no 1_655
H13 H4 3.3968 no 1_655
H13 H16 3.2447 no 2_567
H13 H17 2.8514 no 1_655
H14 O4 3.2551 no 3_846
H14 O5 2.9342 no 3_846
H14 N3 2.8308 no 3_846
H14 C2 3.1097 no 3_846
H14 C14 3.1983 no 1_655
H14 C19 3.4584 no 3_846
H14 H5 3.5654 no 1_655
H14 H10 2.5425 no 1_655
H14 H11 3.0093 no 1_655
H14 H16 3.5004 no 3_846
H15 O1 2.7025 no 1_455
H15 C3 3.3726 no 1_455
H15 C6 3.0911 no 1_455
H15 C8 3.3021 no 1_455
H15 C10 3.0774 no 1_455
H15 C17 3.1753 no 1_455
H15 C23 3.2665 no 1_455
H15 C1 3.2309 no 1_455
H15 H2 3.5473 no 1_455
H15 H7 3.5175 no 1_455
H15 H7 3.4592 no 3_756
H16 O4 3.3251 no 1_455
H16 C8 3.2866 no 3_756
H16 C21 3.5193 no 4_675
H16 C23 3.5166 no 3_756
H16 H5 3.0691 no 3_756
H16 H13 3.2447 no 2_467
H16 H14 3.5004 no 3_856
H16 H18 2.9088 no 4_675
H16 H20 3.4970 no 3_756
H17 O4 2.6917 no 1_455
H17 C16 3.5713 no 1_455
H17 C23 3.5856 no 3_756
H17 H13 2.8514 no 1_455
H18 O5 3.1215 no 4_674
H18 C8 3.2650 no 2_466
H18 C22 3.5135 no 2_466
H18 C23 3.3830 no 2_466
H18 H5 2.6040 no 2_466
H18 H6 3.2830 no 2_466
H18 H16 2.9088 no 4_674
H18 H19 3.0988 no 2_466
H18 H20 2.8548 no 2_466
H19 O5 3.3784 no 4_774
H19 C21 3.1513 no 2_566
H19 C23 3.4583 no 2_466
H19 C24 3.2886 no 2_566
H19 H18 3.0988 no 2_566
H19 H20 2.5585 no 2_466
H19 H21 3.3444 no 1_655
H19 H21 3.3412 no 2_566
H20 O4 3.0300 no 3_846
H20 O5 3.0012 no 3_846
H20 N3 3.1704 no 3_846
H20 C21 3.3711 no 2_566
H20 C22 3.2290 no 2_566
H20 H16 3.4970 no 3_746
H20 H18 2.8548 no 2_566
H20 H19 2.5585 no 2_566
H21 O2 3.2146 no 3_656
H21 O3 3.3150 no 3_656
H21 O5 2.6009 no 4_674
H21 H6 3.1606 no 1_455
H21 H19 3.3444 no 1_455
H21 H19 3.3412 no 2_466

loop_
_geom_hbond_atom_site_label_D
_geom_hbond_atom_site_label_H
_geom_hbond_atom_site_label_A
_geom_hbond_site_symmetry_A
_geom_hbond_distance_DA
_geom_hbond_distance_DH
_geom_hbond_distance_HA
_geom_hbond_angle_DHA
_geom_hbond_publ_flag
N2 H1 O3 3_756 2.961(2) 0.930 2.041 169.9 no

loop_
_geom_torsion_atom_site_label_1
_geom_torsion_atom_site_label_2
_geom_torsion_atom_site_label_3
_geom_torsion_atom_site_label_4
_geom_torsion
_geom_torsion_publ_flag
O2 S1 N1 C7 36.32(13) no
O2 S1 N1 C13 179.43(9) no
O2 S1 C12 C11 145.29(13) no
O2 S1 C12 C20 -38.45(17) no
O3 S1 N1 C7 166.52(11) no
O3 S1 N1 C13 -50.37(12) no
O3 S1 C12 C11 14.02(17) no
O3 S1 C12 C20 -169.72(13) no
N1 S1 C12 C11 -99.60(15) no
N1 S1 C12 C20 76.66(16) no
C12 S1 N1 C7 -79.82(14) no
C12 S1 N1 C13 63.29(12) no
S1 N1 C7 C18 -162.11(11) no
S1 N1 C13 C3 -120.60(13) no
S1 N1 C13 C14 111.94(13) no
C7 N1 C13 C3 23.1(3) no
C7 N1 C13 C14 -104.35(16) no
C13 N1 C7 C18 55.2(2) no
C3 N2 C4 C5 -149.77(18) no
C3 N2 C4 C18 30.2(3) no
C4 N2 C3 O1 -167.39(18) no
C4 N2 C3 C13 18.6(3) no
O4 N3 C2 C16 2.4(3) no
O4 N3 C2 C19 -176.92(16) no
O5 N3 C2 C16 -179.98(17) no
O5 N3 C2 C19 0.7(3) no
N3 C2 C16 C11 -178.08(16) no
N3 C2 C19 C20 178.03(16) no
C16 C2 C19 C20 -1.2(3) no
C19 C2 C16 C11 1.2(3) no
O1 C3 C13 N1 117.7(2) no
O1 C3 C13 C14 -115.4(2) no
N2 C3 C13 N1 -68.2(3) no
N2 C3 C13 C14 58.7(3) no
N2 C4 C5 C9 28.4(3) no
N2 C4 C5 C15 -150.14(16) no
N2 C4 C18 C7 8.1(3) no
C5 C4 C18 C7 -171.92(16) no
C18 C4 C5 C9 -151.60(18) no
C18 C4 C5 C15 29.9(3) no
C4 C5 C9 C22 -179.44(15) no
C4 C5 C15 C24 179.87(15) no
C9 C5 C15 C24 1.3(3) no
C15 C5 C9 C22 -0.9(3) no
C10 C6 C1 C8 -1.5(3) no
C10 C6 C1 C14 176.18(16) no
C1 C6 C10 C17 0.9(3) no
N1 C7 C18 C4 -75.6(2) no
C23 C8 C1 C6 0.4(3) no
C23 C8 C1 C14 -177.27(17) no
C1 C8 C23 C17 1.3(3) no
C5 C9 C22 C21 -0.0(3) no
C6 C10 C17 C23 0.9(3) no
C12 C11 C16 C2 0.0(3) no
C16 C11 C12 S1 175.06(16) no
C16 C11 C12 C20 -1.1(3) no
S1 C12 C20 C19 -175.13(13) no
C11 C12 C20 C19 1.1(3) no
N1 C13 C14 C1 -167.67(13) no
C3 C13 C14 C1 63.8(2) no
C13 C14 C1 C6 62.7(2) no
C13 C14 C1 C8 -119.68(18) no
C5 C15 C24 C21 -0.8(3) no
C10 C17 C23 C8 -2.0(3) no
C2 C19 C20 C12 0.1(3) no
C22 C21 C24 C15 -0.2(3) no
C24 C21 C22 C9 0.6(4) no
